data_7120045
loop_
_publ_author_name
'Zhang, Wenxing'
'Sheng, Wanle'
'Yu, Changjiang'
'Wei, Yun'
'Wang, Hua'
'Hao, Erhong'
'Jiao, Lijuan'

_publ_section_title
;
 One-pot synthesis and properties of well-defined butadiynylene-BODIPY
 oligomers
;
_journal_name_full 'Chem. Commun.'
_journal_paper_doi 10.1039/C7CC02393F
_journal_year 2017
_chemical_formula_sum 'C20 H27 B F2 I2 N2'
_chemical_formula_weight 598.05
_chemical_name_systematic 'BODIPY '
_space_group_IT_number 61
_symmetry_cell_setting orthorhombic
_symmetry_space_group_name_Hall '-P 2ac 2ab'
_symmetry_space_group_name_H-M 'P b c a'
_atom_sites_solution_hydrogens geom
_atom_sites_solution_primary direct
_atom_sites_solution_secondary difmap
_audit_creation_method SHELXL-97
_audit_update_record
;
2017-03-26 deposited with the CCDC.
2017-04-18 downloaded from the CCDC.
;
_cell_angle_alpha 90.00
_cell_angle_beta 90.00
_cell_angle_gamma 90.00
_cell_formula_units_Z 8
_cell_length_a 8.4609(9)
_cell_length_b 16.0863(17)
_cell_length_c 32.951(3)
_cell_measurement_reflns_used 9927
_cell_measurement_temperature 293(2)
_cell_measurement_theta_max 27.26
_cell_measurement_theta_min 2.25
_cell_volume 4484.8(8)
_computing_cell_refinement 'Bruker SMART'
_computing_data_collection 'Bruker SMART'
_computing_data_reduction 'Bruker SAINT'
_computing_molecular_graphics 'Bruker SHELXTL'
_computing_publication_material 'Bruker SHELXTL'
_computing_structure_refinement 'SHELXL-97 (Sheldrick, 1997)'
_computing_structure_solution 'SHELXS-97 (Sheldrick, 1990)'
_diffrn_ambient_temperature 293(2)
_diffrn_measured_fraction_theta_full 1.000
_diffrn_measured_fraction_theta_max 1.000
_diffrn_measurement_device_type 'CCD area detector'
_diffrn_measurement_method 'phi and omega scans'
_diffrn_radiation_monochromator graphite
_diffrn_radiation_source 'fine-focus sealed tube'
_diffrn_radiation_type MoK\a
_diffrn_radiation_wavelength 0.71073
_diffrn_reflns_av_R_equivalents 0.1212
_diffrn_reflns_av_sigmaI/netI 0.0496
_diffrn_reflns_limit_h_max 9
_diffrn_reflns_limit_h_min -10
_diffrn_reflns_limit_k_max 19
_diffrn_reflns_limit_k_min -17
_diffrn_reflns_limit_l_max 39
_diffrn_reflns_limit_l_min -39
_diffrn_reflns_number 29883
_diffrn_reflns_theta_full 25.00
_diffrn_reflns_theta_max 25.00
_diffrn_reflns_theta_min 2.47
_exptl_absorpt_coefficient_mu 2.828
_exptl_absorpt_correction_T_max 0.7277
_exptl_absorpt_correction_T_min 0.7100
_exptl_absorpt_correction_type multi-scan
_exptl_crystal_colour yellow
_exptl_crystal_density_diffrn 1.771
_exptl_crystal_density_method 'not measured'
_exptl_crystal_description block
_exptl_crystal_F_000 2320
_exptl_crystal_preparation ', Luminescent'
_exptl_crystal_size_max 0.13
_exptl_crystal_size_mid 0.12
_exptl_crystal_size_min 0.12
_refine_diff_density_max 1.048
_refine_diff_density_min -1.246
_refine_diff_density_rms 0.125
_refine_ls_extinction_method none
_refine_ls_goodness_of_fit_ref 0.810
_refine_ls_hydrogen_treatment mixed
_refine_ls_matrix_type full
_refine_ls_number_parameters 249
_refine_ls_number_reflns 3947
_refine_ls_number_restraints 0
_refine_ls_restrained_S_all 0.810
_refine_ls_R_factor_all 0.0624
_refine_ls_R_factor_gt 0.0532
_refine_ls_shift/su_max 0.000
_refine_ls_shift/su_mean 0.000
_refine_ls_structure_factor_coef Fsqd
_refine_ls_weighting_details 'calc w=1/[\s^2^(Fo^2^)+(0.1200P)^2^+23.9228P] where P=(Fo^2^+2Fc^2^)/3'
_refine_ls_weighting_scheme calc
_refine_ls_wR_factor_gt 0.1507
_refine_ls_wR_factor_ref 0.1660
_reflns_number_gt 3310
_reflns_number_total 3947
_reflns_threshold_expression >2sigma(I)
_cod_data_source_file c7cc02393f2.cif
_cod_data_source_block 120704a_0m
_cod_depositor_comments
;
The following automatic conversions were performed:

'_symmetry_cell_setting' value 'Orthorhombic' changed to
'orthorhombic' according to
/home/data/users/saulius/crontab/automatic-downloads/rss-feeds/RSC/lib/dictionaries/cif_core.dic
dictionary named 'cif_core.dic' version 2.4.2 from 2011-04-26.

Automatic conversion script
Id: cif_fix_values 4973 2017-02-22 13:04:09Z antanas 
;
_cod_original_sg_symbol_H-M Pbca
_cod_database_code 7120045

loop_
_symmetry_equiv_pos_as_xyz
'x, y, z'
'-x+1/2, -y, z+1/2'
'-x, y+1/2, -z+1/2'
'x+1/2, -y+1/2, -z'
'-x, -y, -z'
'x-1/2, y, -z-1/2'
'x, -y-1/2, z-1/2'
'-x-1/2, y-1/2, z'

loop_
_atom_site_label
_atom_site_type_symbol
_atom_site_fract_x
_atom_site_fract_y
_atom_site_fract_z
_atom_site_U_iso_or_equiv
_atom_site_adp_type
_atom_site_occupancy
_atom_site_symmetry_multiplicity
_atom_site_calc_flag
_atom_site_refinement_flags
B1 B 0.0076(8) 0.6735(4) 0.3195(2) 0.0431(14) Uani 1 1 d .
C1 C 0.0404(7) 0.5954(3) 0.2520(2) 0.0437(12) Uani 1 1 d .
C2 C 0.0909(7) 0.5175(4) 0.23859(19) 0.0466(14) Uani 1 1 d .
C3 C 0.1265(7) 0.4686(3) 0.2713(2) 0.0456(13) Uani 1 1 d .
C4 C 0.0964(6) 0.5192(3) 0.30674(19) 0.0398(12) Uani 1 1 d .
C5 C 0.1156(6) 0.5042(3) 0.3478(2) 0.0424(13) Uani 1 1 d .
C6 C 0.0851(6) 0.5680(3) 0.37659(19) 0.0420(12) Uani 1 1 d .
C7 C 0.1005(7) 0.5704(4) 0.4200(2) 0.0484(14) Uani 1 1 d .
C8 C 0.0659(7) 0.6514(4) 0.43055(19) 0.0500(14) Uani 1 1 d .
C9 C 0.0276(7) 0.6967(4) 0.3964(2) 0.0480(14) Uani 1 1 d .
C10 C -0.0125(9) 0.6674(4) 0.2267(2) 0.0608(17) Uani 1 1 d .
H10A H -0.0997 0.6506 0.2100 0.091 Uiso 1 1 calc R
H10B H 0.0732 0.6856 0.2098 0.091 Uiso 1 1 calc R
H10C H -0.0451 0.7121 0.2441 0.091 Uiso 1 1 calc R
C11 C 0.1859(11) 0.3804(4) 0.2688(2) 0.073(2) Uani 1 1 d .
H11A H 0.1746 0.3604 0.2415 0.110 Uiso 1 1 calc R
H11B H 0.1256 0.3459 0.2868 0.110 Uiso 1 1 calc R
H11C H 0.2953 0.3788 0.2764 0.110 Uiso 1 1 calc R
C12 C 0.1432(10) 0.5037(5) 0.4496(2) 0.0648(18) Uani 1 1 d .
H12A H 0.1180 0.5218 0.4766 0.097 Uiso 1 1 calc R
H12B H 0.2544 0.4924 0.4478 0.097 Uiso 1 1 calc R
H12C H 0.0848 0.4542 0.4434 0.097 Uiso 1 1 calc R
C13 C -0.0198(9) 0.7861(4) 0.3933(3) 0.0633(18) Uani 1 1 d .
H13A H -0.0776 0.7948 0.3686 0.095 Uiso 1 1 calc R
H13B H 0.0730 0.8204 0.3934 0.095 Uiso 1 1 calc R
H13C H -0.0853 0.8004 0.4161 0.095 Uiso 1 1 calc R
C14 C 0.1635(7) 0.4195(3) 0.36283(19) 0.0433(12) Uani 1 1 d .
H14A H 0.2261 0.4259 0.3873 0.052 Uiso 1 1 calc R
H14B H 0.2298 0.3932 0.3425 0.052 Uiso 1 1 calc R
C15 C 0.0239(7) 0.3630(3) 0.3719(2) 0.0473(13) Uani 1 1 d .
H15A H -0.0452 0.3904 0.3912 0.057 Uiso 1 1 calc R
H15B H -0.0356 0.3542 0.3471 0.057 Uiso 1 1 calc R
C16 C 0.0739(7) 0.2795(4) 0.3890(2) 0.0497(14) Uani 1 1 d .
H16A H 0.1374 0.2886 0.4130 0.060 Uiso 1 1 calc R
H16B H 0.1397 0.2514 0.3691 0.060 Uiso 1 1 calc R
C17 C -0.0642(7) 0.2232(4) 0.3999(2) 0.0464(13) Uani 1 1 d .
H17A H -0.1299 0.2515 0.4196 0.056 Uiso 1 1 calc R
H17B H -0.1277 0.2143 0.3757 0.056 Uiso 1 1 calc R
C18 C -0.0172(7) 0.1393(3) 0.41697(19) 0.0459(13) Uani 1 1 d .
H18A H 0.0483 0.1475 0.4408 0.055 Uiso 1 1 calc R
H18B H 0.0448 0.1095 0.3970 0.055 Uiso 1 1 calc R
C19 C -0.1617(8) 0.0871(4) 0.4285(2) 0.0599(16) Uani 1 1 d .
H19A H -0.2180 0.1147 0.4504 0.072 Uiso 1 1 calc R
H19B H -0.2323 0.0838 0.4054 0.072 Uiso 1 1 calc R
F1 F 0.1077(5) 0.7383(2) 0.30903(14) 0.0667(11) Uani 1 1 d .
F2 F -0.1477(5) 0.6978(3) 0.31411(13) 0.0672(11) Uani 1 1 d .
I1 I 0.11185(7) 0.48512(3) 0.177991(15) 0.0693(2) Uani 1 1 d .
I2 I 0.06934(8) 0.70086(4) 0.488646(17) 0.0828(3) Uani 1 1 d .
N1 N 0.0455(5) 0.5970(3) 0.29263(15) 0.0404(10) Uani 1 1 d .
N2 N 0.0388(5) 0.6466(3) 0.36365(15) 0.0411(10) Uani 1 1 d .
C20 C -0.1179(11) -0.0006(5) 0.4419(3) 0.086(3) Uani 1 1 d .
H20A H -0.0620 -0.0282 0.4205 0.129 Uiso 1 1 calc R
H20B H -0.2123 -0.0311 0.4482 0.129 Uiso 1 1 calc R
H20C H -0.0518 0.0022 0.4656 0.129 Uiso 1 1 calc R

loop_
_atom_site_aniso_label
_atom_site_aniso_U_11
_atom_site_aniso_U_22
_atom_site_aniso_U_33
_atom_site_aniso_U_23
_atom_site_aniso_U_13
_atom_site_aniso_U_12
B1 0.042(3) 0.026(3) 0.061(4) 0.001(3) 0.008(3) 0.001(2)
C1 0.040(3) 0.035(3) 0.056(3) 0.003(2) -0.001(3) 0.002(2)
C2 0.050(3) 0.038(3) 0.052(3) -0.001(2) -0.004(3) 0.001(2)
C3 0.046(3) 0.028(3) 0.063(4) 0.000(2) -0.005(3) 0.003(2)
C4 0.037(3) 0.028(2) 0.054(3) 0.000(2) -0.002(2) 0.002(2)
C5 0.033(3) 0.031(3) 0.064(4) 0.004(2) 0.000(2) 0.000(2)
C6 0.032(3) 0.038(3) 0.056(3) 0.001(2) -0.001(2) -0.003(2)
C7 0.037(3) 0.052(3) 0.057(4) 0.000(3) 0.003(2) -0.010(2)
C8 0.038(3) 0.060(4) 0.052(3) -0.015(3) 0.007(2) -0.016(3)
C9 0.035(3) 0.045(3) 0.064(4) -0.013(3) 0.009(3) -0.012(2)
C10 0.071(4) 0.048(3) 0.063(4) 0.018(3) 0.000(3) 0.019(3)
C11 0.105(6) 0.040(3) 0.075(5) -0.006(3) -0.006(4) 0.017(4)
C12 0.067(5) 0.076(5) 0.051(4) 0.005(3) -0.004(3) 0.002(4)
C13 0.051(4) 0.044(3) 0.095(5) -0.011(3) 0.014(4) -0.007(3)
C14 0.040(3) 0.034(3) 0.056(3) 0.005(2) -0.005(3) 0.007(2)
C15 0.041(3) 0.036(3) 0.064(4) 0.006(3) -0.005(3) 0.004(2)
C16 0.043(3) 0.039(3) 0.067(4) 0.008(3) -0.004(3) 0.005(2)
C17 0.036(3) 0.044(3) 0.059(4) -0.001(3) -0.004(3) 0.004(2)
C18 0.041(3) 0.042(3) 0.055(3) 0.003(3) -0.004(3) 0.001(2)
C19 0.050(4) 0.059(4) 0.071(4) 0.000(3) 0.008(3) -0.006(3)
F1 0.084(3) 0.0352(18) 0.080(3) 0.0089(18) 0.019(2) -0.0158(18)
F2 0.052(2) 0.067(2) 0.082(3) -0.003(2) 0.000(2) 0.0282(19)
I1 0.0845(4) 0.0685(4) 0.0550(3) -0.0082(2) -0.0022(2) -0.0002(2)
I2 0.0881(4) 0.0943(5) 0.0660(4) -0.0281(3) 0.0096(3) -0.0173(3)
N1 0.035(2) 0.029(2) 0.058(3) 0.0045(19) 0.000(2) 0.0025(18)
N2 0.036(2) 0.026(2) 0.061(3) 0.0021(19) 0.008(2) -0.0055(18)
C20 0.087(6) 0.065(5) 0.107(7) 0.026(5) 0.012(5) -0.018(4)

loop_
_atom_type_symbol
_atom_type_description
_atom_type_scat_dispersion_real
_atom_type_scat_dispersion_imag
_atom_type_scat_source
C C 0.0033 0.0016 'International Tables Vol C Tables 4.2.6.8 and 6.1.1.4'
H H 0.0000 0.0000 'International Tables Vol C Tables 4.2.6.8 and 6.1.1.4'
B B 0.0013 0.0007 'International Tables Vol C Tables 4.2.6.8 and 6.1.1.4'
N N 0.0061 0.0033 'International Tables Vol C Tables 4.2.6.8 and 6.1.1.4'
F F 0.0171 0.0103 'International Tables Vol C Tables 4.2.6.8 and 6.1.1.4'
I I -0.4742 1.8119 'International Tables Vol C Tables 4.2.6.8 and 6.1.1.4'

loop_
_geom_angle_atom_site_label_1
_geom_angle_atom_site_label_2
_geom_angle_atom_site_label_3
_geom_angle
F2 B1 F1 109.7(5)
F2 B1 N2 111.3(5)
F1 B1 N2 109.9(5)
F2 B1 N1 110.3(5)
F1 B1 N1 109.2(5)
N2 B1 N1 106.3(4)
N1 C1 C2 108.9(5)
N1 C1 C10 123.5(5)
C2 C1 C10 127.6(6)
C3 C2 C1 109.6(6)
C3 C2 I1 126.5(4)
C1 C2 I1 123.9(5)
C2 C3 C4 105.8(5)
C2 C3 C11 124.9(6)
C4 C3 C11 129.2(6)
C5 C4 N1 121.0(5)
C5 C4 C3 132.2(5)
N1 C4 C3 106.8(5)
C4 C5 C6 120.4(5)
C4 C5 C14 120.6(5)
C6 C5 C14 119.0(6)
N2 C6 C5 120.2(5)
N2 C6 C7 107.8(5)
C5 C6 C7 131.9(5)
C8 C7 C6 104.9(6)
C8 C7 C12 124.5(6)
C6 C7 C12 130.6(6)
C9 C8 C7 110.1(6)
C9 C8 I2 123.7(5)
C7 C8 I2 126.2(5)
N2 C9 C8 108.7(5)
N2 C9 C13 122.6(6)
C8 C9 C13 128.7(6)
C1 C10 H10A 109.5
C1 C10 H10B 109.5
H10A C10 H10B 109.5
C1 C10 H10C 109.5
H10A C10 H10C 109.5
H10B C10 H10C 109.5
C3 C11 H11A 109.5
C3 C11 H11B 109.5
H11A C11 H11B 109.5
C3 C11 H11C 109.5
H11A C11 H11C 109.5
H11B C11 H11C 109.5
C7 C12 H12A 109.5
C7 C12 H12B 109.5
H12A C12 H12B 109.5
C7 C12 H12C 109.5
H12A C12 H12C 109.5
H12B C12 H12C 109.5
C9 C13 H13A 109.5
C9 C13 H13B 109.5
H13A C13 H13B 109.5
C9 C13 H13C 109.5
H13A C13 H13C 109.5
H13B C13 H13C 109.5
C5 C14 C15 113.3(5)
C5 C14 H14A 108.9
C15 C14 H14A 108.9
C5 C14 H14B 108.9
C15 C14 H14B 108.9
H14A C14 H14B 107.7
C16 C15 C14 112.7(5)
C16 C15 H15A 109.1
C14 C15 H15A 109.1
C16 C15 H15B 109.1
C14 C15 H15B 109.1
H15A C15 H15B 107.8
C15 C16 C17 113.6(5)
C15 C16 H16A 108.8
C17 C16 H16A 108.8
C15 C16 H16B 108.8
C17 C16 H16B 108.8
H16A C16 H16B 107.7
C18 C17 C16 114.6(5)
C18 C17 H17A 108.6
C16 C17 H17A 108.6
C18 C17 H17B 108.6
C16 C17 H17B 108.6
H17A C17 H17B 107.6
C17 C18 C19 111.8(5)
C17 C18 H18A 109.3
C19 C18 H18A 109.3
C17 C18 H18B 109.3
C19 C18 H18B 109.3
H18A C18 H18B 107.9
C20 C19 C18 112.7(6)
C20 C19 H19A 109.1
C18 C19 H19A 109.1
C20 C19 H19B 109.1
C18 C19 H19B 109.1
H19A C19 H19B 107.8
C1 N1 C4 108.9(5)
C1 N1 B1 125.4(5)
C4 N1 B1 125.6(5)
C9 N2 C6 108.5(5)
C9 N2 B1 125.1(5)
C6 N2 B1 126.3(5)
C19 C20 H20A 109.5
C19 C20 H20B 109.5
H20A C20 H20B 109.5
C19 C20 H20C 109.5
H20A C20 H20C 109.5
H20B C20 H20C 109.5

loop_
_geom_bond_atom_site_label_1
_geom_bond_atom_site_label_2
_geom_bond_distance
B1 F2 1.382(8)
B1 F1 1.386(7)
B1 N2 1.541(9)
B1 N1 1.549(8)
C1 N1 1.340(8)
C1 C2 1.396(8)
C1 C10 1.495(8)
C2 C3 1.367(9)
C2 I1 2.071(6)
C3 C4 1.448(9)
C3 C11 1.506(8)
C4 C5 1.385(9)
C4 N1 1.403(7)
C5 C6 1.419(8)
C5 C14 1.505(7)
C6 N2 1.391(7)
C6 C7 1.438(9)
C7 C8 1.379(9)
C7 C12 1.493(9)
C8 C9 1.379(10)
C8 I2 2.073(6)
C9 N2 1.349(8)
C9 C13 1.497(9)
C10 H10A 0.9600
C10 H10B 0.9600
C10 H10C 0.9600
C11 H11A 0.9600
C11 H11B 0.9600
C11 H11C 0.9600
C12 H12A 0.9600
C12 H12B 0.9600
C12 H12C 0.9600
C13 H13A 0.9600
C13 H13B 0.9600
C13 H13C 0.9600
C14 C15 1.520(8)
C14 H14A 0.9700
C14 H14B 0.9700
C15 C16 1.518(8)
C15 H15A 0.9700
C15 H15B 0.9700
C16 C17 1.521(8)
C16 H16A 0.9700
C16 H16B 0.9700
C17 C18 1.515(8)
C17 H17A 0.9700
C17 H17B 0.9700
C18 C19 1.531(9)
C18 H18A 0.9700
C18 H18B 0.9700
C19 C20 1.525(10)
C19 H19A 0.9700
C19 H19B 0.9700
C20 H20A 0.9600
C20 H20B 0.9600
C20 H20C 0.9600
